data_4079343
loop_
_publ_author_name
'Fern\'andez, Francys E.'
'Puerta, M. Carmen'
'Valerga, Pedro'

_publ_section_title
;
 Ruthenium(II) Picolyl-NHC Complexes: Synthesis, Characterization, and
 Catalytic Activity in Amine N-alkylation and Transfer Hydrogenation
 Reactions
;
_journal_issue 19
_journal_name_full Organometallics
_journal_page_first 6868
_journal_paper_doi 10.1021/om300692a
_journal_volume 31
_journal_year 2012
_chemical_formula_moiety 'C20 H23 Cl3 N3 Ru, F6 P'
_chemical_formula_sum 'C20 H23 Cl3 F6 N3 P Ru'
_chemical_formula_weight 657.80
_chemical_name_systematic
;
Chlorido-(\h^6^-p-cymene)-{\k^2^ <i>C</i>,<i>N</i>-4,5-dichloro-3-methyl-1-
(pyrid-2-ylmethyl)-2,3-dihydro-imidazole-2-ylidene}-ruthenium(II)
hexafluorophosphate
;
_space_group_IT_number 2
_symmetry_cell_setting triclinic
_symmetry_Int_Tables_number 2
_symmetry_space_group_name_Hall '-P 1'
_symmetry_space_group_name_H-M 'P -1'
_atom_sites_solution_hydrogens geom
_atom_sites_solution_primary direct
_atom_sites_solution_secondary difmap
_audit_creation_method SHELXL-97
_cell_angle_alpha 91.81(3)
_cell_angle_beta 103.06(3)
_cell_angle_gamma 106.17(3)
_cell_formula_units_Z 2
_cell_length_a 8.3990(17)
_cell_length_b 10.152(2)
_cell_length_c 14.854(3)
_cell_measurement_reflns_used 5409
_cell_measurement_temperature 100(2)
_cell_measurement_theta_max 25.213
_cell_measurement_theta_min 2.589
_cell_volume 1178.9(5)
_computing_cell_refinement 'SAINT (Bruker, 2001)'
_computing_data_collection 'SMART (Bruker, 2001)'
_computing_data_reduction 'SAINT (Bruker, 2001)'
_computing_molecular_graphics 'ORTEP-3 vers. 1.08 (Farrugia, 2005)'
_computing_publication_material 'SHELXTL (Sheldrick, 2001)'
_computing_structure_refinement 'SHELXTL (Sheldrick, 2001)'
_computing_structure_solution 'SHELXTL (Sheldrick, 2001)'
_diffrn_ambient_temperature 100(2)
_diffrn_measured_fraction_theta_full 0.984
_diffrn_measured_fraction_theta_max 0.984
_diffrn_measurement_device_type 'Bruker SMART APEX CCD area detector'
_diffrn_measurement_method '1700 omega scan frames, 0.3 deg, 10 sec'
_diffrn_radiation_monochromator graphite
_diffrn_radiation_probe x-ray
_diffrn_radiation_type MoK\a
_diffrn_radiation_wavelength 0.71073
_diffrn_reflns_av_R_equivalents 0.0238
_diffrn_reflns_av_sigmaI/netI 0.0359
_diffrn_reflns_limit_h_max 10
_diffrn_reflns_limit_h_min -10
_diffrn_reflns_limit_k_max 12
_diffrn_reflns_limit_k_min -8
_diffrn_reflns_limit_l_max 17
_diffrn_reflns_limit_l_min -17
_diffrn_reflns_number 7764
_diffrn_reflns_theta_full 25.48
_diffrn_reflns_theta_max 25.48
_diffrn_reflns_theta_min 1.41
_diffrn_source 'fine-focus sealed tube'
_diffrn_source_type 'Bruker SMART APEX'
_diffrn_standards_decay_% -0.0042
_diffrn_standards_number 0
_exptl_absorpt_coefficient_mu 1.136
_exptl_absorpt_correction_T_max 1.000
_exptl_absorpt_correction_T_min 0.903
_exptl_absorpt_correction_type multi-scan
_exptl_absorpt_process_details '(SADABS; Sheldrick, 2004)'
_exptl_crystal_colour orange
_exptl_crystal_density_diffrn 1.853
_exptl_crystal_density_method 'not measured'
_exptl_crystal_description plate
_exptl_crystal_F_000 656
_exptl_crystal_size_max 0.49
_exptl_crystal_size_mid 0.15
_exptl_crystal_size_min 0.12
_refine_diff_density_max 0.860
_refine_diff_density_min -0.741
_refine_diff_density_rms 0.160
_refine_ls_extinction_method none
_refine_ls_goodness_of_fit_ref 1.059
_refine_ls_hydrogen_treatment constr
_refine_ls_matrix_type full
_refine_ls_number_parameters 314
_refine_ls_number_reflns 4307
_refine_ls_number_restraints 0
_refine_ls_restrained_S_all 1.059
_refine_ls_R_factor_all 0.0414
_refine_ls_R_factor_gt 0.0372
_refine_ls_shift/su_max 0.001
_refine_ls_shift/su_mean 0.000
_refine_ls_structure_factor_coef Fsqd
_refine_ls_weighting_details 'calc w=1/[\s^2^(Fo^2^)+(0.0606P)^2^+6.4385P] where P=(Fo^2^+2Fc^2^)/3'
_refine_ls_weighting_scheme calc
_refine_ls_wR_factor_gt 0.1073
_refine_ls_wR_factor_ref 0.1272
_reflns_number_gt 3850
_reflns_number_total 4307
_reflns_threshold_expression >2sigma(I)
_cod_data_source_file om300692a_si_002.cif
_cod_data_source_block pv1205
_cod_original_cell_volume 1178.9(4)
_cod_database_code 4079343

loop_
_symmetry_equiv_pos_as_xyz
'x, y, z'
'-x, -y, -z'

loop_
_atom_site_label
_atom_site_type_symbol
_atom_site_fract_x
_atom_site_fract_y
_atom_site_fract_z
_atom_site_U_iso_or_equiv
_atom_site_adp_type
_atom_site_occupancy
_atom_site_symmetry_multiplicity
_atom_site_calc_flag
_atom_site_refinement_flags
Ru1 Ru 0.24949(5) 0.28797(4) 0.76189(2) 0.01838(15) Uani 1 1 d .
Cl1 Cl 0.37192(14) 0.25765(12) 0.63072(8) 0.0215(3) Uani 1 1 d .
Cl2 Cl 0.18037(16) 0.75213(13) 0.55668(9) 0.0278(3) Uani 1 1 d .
Cl3 Cl -0.22373(15) 0.55167(13) 0.57455(9) 0.0262(3) Uani 1 1 d .
N1 N -0.0036(5) 0.4288(4) 0.6737(3) 0.0190(8) Uani 1 1 d .
N2 N 0.2433(5) 0.5480(4) 0.6596(3) 0.0211(8) Uani 1 1 d .
N3 N 0.0173(5) 0.1535(4) 0.6813(3) 0.0216(9) Uani 1 1 d .
C1 C 0.1631(6) 0.4352(5) 0.6961(3) 0.0219(10) Uani 1 1 d .
C2 C -0.0306(6) 0.5330(5) 0.6210(3) 0.0223(10) Uani 1 1 d .
C3 C 0.1235(6) 0.6094(5) 0.6136(3) 0.0235(10) Uani 1 1 d .
C4 C 0.4268(6) 0.6021(5) 0.6680(4) 0.0254(11) Uani 1 1 d .
H4A H 0.4837 0.5350 0.6945 0.038 Uiso 1 1 calc R
H4B H 0.4724 0.6887 0.7088 0.038 Uiso 1 1 calc R
H4C H 0.4476 0.6189 0.6065 0.038 Uiso 1 1 calc R
C5 C -0.1327(6) 0.3229(5) 0.7037(3) 0.0225(10) Uani 1 1 d .
H5A H -0.2467 0.3361 0.6801 0.027 Uiso 1 1 calc R
H5B H -0.1071 0.3306 0.7724 0.027 Uiso 1 1 calc R
C6 C -0.1338(6) 0.1826(5) 0.6675(3) 0.0225(10) Uani 1 1 d .
C7 C -0.2831(6) 0.0884(5) 0.6190(3) 0.0229(10) Uani 1 1 d .
H7 H -0.3882 0.1098 0.6114 0.028 Uiso 1 1 calc R
C8 C -0.2816(7) -0.0383(5) 0.5808(4) 0.0271(11) Uani 1 1 d .
H8 H -0.3846 -0.1044 0.5477 0.032 Uiso 1 1 calc R
C9 C -0.1260(7) -0.0650(5) 0.5923(4) 0.0253(11) Uani 1 1 d .
H9 H -0.1193 -0.1492 0.5658 0.030 Uiso 1 1 calc R
C10 C 0.0204(7) 0.0331(5) 0.6432(3) 0.0242(10) Uani 1 1 d .
H10 H 0.1271 0.0142 0.6513 0.029 Uiso 1 1 calc R
C11 C 0.4351(6) 0.1946(5) 0.8547(3) 0.0192(9) Uani 1 1 d .
C12 C 0.5020(6) 0.3411(5) 0.8543(3) 0.0233(10) Uani 1 1 d .
H12 H 0.6069 0.3774 0.8373 0.028 Uiso 1 1 calc R
C13 C 0.4159(7) 0.4316(5) 0.8787(3) 0.0241(10) Uani 1 1 d .
H13 H 0.4667 0.5282 0.8816 0.029 Uiso 1 1 calc R
C14 C 0.2525(7) 0.3803(6) 0.8991(3) 0.0245(11) Uani 1 1 d .
C15 C 0.1825(6) 0.2356(5) 0.8936(3) 0.0206(10) Uani 1 1 d .
H15 H 0.0712 0.1985 0.9032 0.025 Uiso 1 1 calc R
C16 C 0.2743(6) 0.1441(5) 0.8741(3) 0.0212(10) Uani 1 1 d .
H16 H 0.2261 0.0476 0.8742 0.025 Uiso 1 1 calc R
C17 C 0.1606(8) 0.4796(6) 0.9248(4) 0.0328(12) Uani 1 1 d .
H17A H 0.2014 0.5094 0.9915 0.049 Uiso 1 1 calc R
H17B H 0.0373 0.4336 0.9097 0.049 Uiso 1 1 calc R
H17C H 0.1839 0.5601 0.8898 0.049 Uiso 1 1 calc R
C18 C 0.5419(6) 0.1040(5) 0.8334(4) 0.0227(10) Uani 1 1 d .
H18 H 0.5945 0.1424 0.7822 0.027 Uiso 1 1 calc R
C19 C 0.4436(7) -0.0450(6) 0.8024(5) 0.0391(15) Uani 1 1 d .
H19A H 0.3937 -0.0864 0.8521 0.059 Uiso 1 1 calc R
H19B H 0.5209 -0.0947 0.7880 0.059 Uiso 1 1 calc R
H19C H 0.3521 -0.0507 0.7468 0.059 Uiso 1 1 calc R
C20 C 0.6852(8) 0.1140(7) 0.9178(5) 0.0441(16) Uani 1 1 d .
H20A H 0.6374 0.0758 0.9690 0.066 Uiso 1 1 calc R
H20B H 0.7515 0.2109 0.9360 0.066 Uiso 1 1 calc R
H20C H 0.7599 0.0618 0.9032 0.066 Uiso 1 1 calc R
P1 P 0.88117(16) 0.74656(14) 0.84095(9) 0.0241(3) Uani 1 1 d .
F1 F 0.9831(5) 0.7110(5) 0.9355(2) 0.0491(10) Uani 1 1 d .
F2 F 1.0450(4) 0.7653(4) 0.7979(3) 0.0401(8) Uani 1 1 d .
F3 F 0.8189(4) 0.5849(3) 0.8047(2) 0.0383(8) Uani 1 1 d .
F4 F 0.7166(4) 0.7259(4) 0.8836(2) 0.0364(8) Uani 1 1 d .
F5 F 0.9434(5) 0.9060(3) 0.8774(3) 0.0573(12) Uani 1 1 d .
F6 F 0.7774(5) 0.7784(4) 0.7468(3) 0.0512(10) Uani 1 1 d .

loop_
_atom_site_aniso_label
_atom_site_aniso_U_11
_atom_site_aniso_U_22
_atom_site_aniso_U_33
_atom_site_aniso_U_23
_atom_site_aniso_U_13
_atom_site_aniso_U_12
Ru1 0.0200(2) 0.0176(2) 0.0175(2) 0.00181(15) 0.00335(15) 0.00643(16)
Cl1 0.0228(6) 0.0239(6) 0.0184(5) 0.0006(4) 0.0055(4) 0.0077(5)
Cl2 0.0321(7) 0.0228(6) 0.0302(6) 0.0084(5) 0.0086(5) 0.0094(5)
Cl3 0.0246(6) 0.0258(6) 0.0293(6) 0.0031(5) 0.0022(5) 0.0125(5)
N1 0.0170(19) 0.016(2) 0.023(2) 0.0030(16) 0.0020(16) 0.0048(16)
N2 0.024(2) 0.020(2) 0.021(2) 0.0037(16) 0.0043(16) 0.0094(17)
N3 0.019(2) 0.024(2) 0.019(2) 0.0021(16) 0.0025(16) 0.0037(17)
C1 0.027(3) 0.023(2) 0.017(2) -0.0013(19) 0.0020(19) 0.013(2)
C2 0.025(3) 0.022(2) 0.019(2) -0.0006(19) 0.0036(19) 0.008(2)
C3 0.025(3) 0.025(3) 0.020(2) 0.0014(19) 0.0020(19) 0.011(2)
C4 0.017(2) 0.025(3) 0.030(3) 0.003(2) 0.003(2) 0.001(2)
C5 0.021(2) 0.026(3) 0.022(2) 0.001(2) 0.0041(19) 0.010(2)
C6 0.023(2) 0.026(3) 0.020(2) 0.005(2) 0.0054(19) 0.009(2)
C7 0.022(2) 0.021(2) 0.024(2) 0.009(2) 0.0050(19) 0.003(2)
C8 0.032(3) 0.021(3) 0.025(3) 0.004(2) 0.006(2) 0.003(2)
C9 0.027(3) 0.015(2) 0.030(3) 0.001(2) 0.004(2) 0.002(2)
C10 0.024(3) 0.019(2) 0.027(3) 0.003(2) 0.003(2) 0.003(2)
C11 0.020(2) 0.019(2) 0.019(2) 0.0036(18) 0.0023(18) 0.0066(19)
C12 0.020(2) 0.029(3) 0.019(2) 0.004(2) 0.0026(19) 0.007(2)
C13 0.029(3) 0.019(2) 0.021(2) -0.0003(19) 0.001(2) 0.005(2)
C14 0.029(3) 0.030(3) 0.016(2) 0.0006(19) 0.0033(19) 0.014(2)
C15 0.023(2) 0.022(2) 0.017(2) 0.0023(18) 0.0036(18) 0.007(2)
C16 0.021(2) 0.024(3) 0.018(2) 0.0054(19) 0.0018(18) 0.008(2)
C17 0.039(3) 0.036(3) 0.028(3) -0.004(2) 0.006(2) 0.021(3)
C18 0.021(2) 0.019(2) 0.028(3) 0.003(2) 0.006(2) 0.005(2)
C19 0.029(3) 0.026(3) 0.059(4) -0.013(3) -0.002(3) 0.016(2)
C20 0.031(3) 0.048(4) 0.051(4) -0.010(3) -0.009(3) 0.025(3)
P1 0.0194(6) 0.0225(7) 0.0276(7) 0.0010(5) 0.0039(5) 0.0031(5)
F1 0.045(2) 0.081(3) 0.0254(17) -0.0031(17) -0.0017(15) 0.034(2)
F2 0.0254(16) 0.041(2) 0.052(2) 0.0002(16) 0.0170(15) 0.0006(14)
F3 0.0388(19) 0.0278(17) 0.0419(19) -0.0064(14) 0.0127(15) -0.0019(14)
F4 0.0263(16) 0.043(2) 0.0406(18) 0.0041(15) 0.0128(14) 0.0070(14)
F5 0.038(2) 0.0187(17) 0.112(4) -0.0110(19) 0.027(2) -0.0020(15)
F6 0.046(2) 0.068(3) 0.044(2) 0.0305(19) 0.0083(17) 0.023(2)

loop_
_atom_type_symbol
_atom_type_description
_atom_type_scat_dispersion_real
_atom_type_scat_dispersion_imag
_atom_type_scat_source
C C 0.0033 0.0016 'International Tables Vol C Tables 4.2.6.8 and 6.1.1.4'
H H 0.0000 0.0000 'International Tables Vol C Tables 4.2.6.8 and 6.1.1.4'
N N 0.0061 0.0033 'International Tables Vol C Tables 4.2.6.8 and 6.1.1.4'
F F 0.0171 0.0103 'International Tables Vol C Tables 4.2.6.8 and 6.1.1.4'
P P 0.1023 0.0942 'International Tables Vol C Tables 4.2.6.8 and 6.1.1.4'
Cl Cl 0.1484 0.1585 'International Tables Vol C Tables 4.2.6.8 and 6.1.1.4'
Ru Ru -1.2594 0.8363 'International Tables Vol C Tables 4.2.6.8 and 6.1.1.4'

loop_
_geom_angle_atom_site_label_1
_geom_angle_atom_site_label_2
_geom_angle_atom_site_label_3
_geom_angle
C1 Ru1 N3 83.70(18)
C1 Ru1 C12 120.3(2)
N3 Ru1 C12 155.63(18)
C1 Ru1 C13 93.42(19)
N3 Ru1 C13 156.47(18)
C12 Ru1 C13 37.79(19)
C1 Ru1 C15 118.00(19)
N3 Ru1 C15 93.03(17)
C12 Ru1 C15 79.92(18)
C13 Ru1 C15 67.67(19)
C1 Ru1 C14 92.04(19)
N3 Ru1 C14 118.43(18)
C12 Ru1 C14 68.63(19)
C13 Ru1 C14 38.16(19)
C15 Ru1 C14 37.46(19)
C1 Ru1 C16 155.05(19)
N3 Ru1 C16 93.76(17)
C12 Ru1 C16 66.57(18)
C13 Ru1 C16 79.05(18)
C15 Ru1 C16 37.17(18)
C14 Ru1 C16 67.30(18)
C1 Ru1 C11 157.92(19)
N3 Ru1 C11 118.19(17)
C12 Ru1 C11 37.69(18)
C13 Ru1 C11 67.73(18)
C15 Ru1 C11 66.70(17)
C14 Ru1 C11 80.19(18)
C16 Ru1 C11 36.06(17)
C1 Ru1 Cl1 87.69(14)
N3 Ru1 Cl1 86.75(12)
C12 Ru1 Cl1 89.70(14)
C13 Ru1 Cl1 116.53(15)
C15 Ru1 Cl1 154.16(13)
C14 Ru1 Cl1 154.65(15)
C16 Ru1 Cl1 117.02(13)
C11 Ru1 Cl1 90.67(12)
C1 N1 C2 111.0(4)
C1 N1 C5 122.3(4)
C2 N1 C5 126.7(4)
C1 N2 C3 109.4(4)
C1 N2 C4 126.6(4)
C3 N2 C4 123.9(4)
C10 N3 C6 118.9(4)
C10 N3 Ru1 118.0(3)
C6 N3 Ru1 123.2(3)
N1 C1 N2 105.5(4)
N1 C1 Ru1 122.5(4)
N2 C1 Ru1 131.8(4)
C3 C2 N1 106.5(4)
C3 C2 Cl3 129.0(4)
N1 C2 Cl3 124.4(4)
C2 C3 N2 107.4(4)
C2 C3 Cl2 130.7(4)
N2 C3 Cl2 121.8(4)
N1 C5 C6 109.7(4)
N3 C6 C7 121.0(5)
N3 C6 C5 118.1(4)
C7 C6 C5 120.9(4)
C6 C7 C8 120.5(5)
C9 C8 C7 118.0(5)
C8 C9 C10 118.9(5)
N3 C10 C9 122.6(5)
C16 C11 C12 117.7(4)
C16 C11 C18 124.2(4)
C12 C11 C18 118.2(4)
C16 C11 Ru1 71.6(3)
C12 C11 Ru1 67.0(3)
C18 C11 Ru1 132.3(3)
C13 C12 C11 121.4(5)
C13 C12 Ru1 71.3(3)
C11 C12 Ru1 75.3(3)
C12 C13 C14 120.9(5)
C12 C13 Ru1 70.9(3)
C14 C13 Ru1 72.4(3)
C15 C14 C13 117.3(4)
C15 C14 C17 122.5(5)
C13 C14 C17 120.2(5)
C15 C14 Ru1 70.8(3)
C13 C14 Ru1 69.4(3)
C17 C14 Ru1 130.5(4)
C14 C15 C16 121.7(5)
C14 C15 Ru1 71.7(3)
C16 C15 Ru1 74.0(3)
C11 C16 C15 120.8(5)
C11 C16 Ru1 72.3(3)
C15 C16 Ru1 68.9(3)
C19 C18 C20 109.9(5)
C19 C18 C11 114.9(4)
C20 C18 C11 108.8(4)
F6 P1 F1 178.7(2)
F6 P1 F5 90.2(3)
F1 P1 F5 91.0(3)
F6 P1 F3 90.3(2)
F1 P1 F3 88.6(2)
F5 P1 F3 179.6(3)
F6 P1 F2 89.9(2)
F1 P1 F2 90.6(2)
F5 P1 F2 90.7(2)
F3 P1 F2 89.31(19)
F6 P1 F4 90.1(2)
F1 P1 F4 89.4(2)
F5 P1 F4 90.0(2)
F3 P1 F4 90.01(19)
F2 P1 F4 179.3(2)

loop_
_geom_bond_atom_site_label_1
_geom_bond_atom_site_label_2
_geom_bond_distance
Ru1 C1 2.023(5)
Ru1 N3 2.111(4)
Ru1 C12 2.162(5)
Ru1 C13 2.167(5)
Ru1 C15 2.196(5)
Ru1 C14 2.208(5)
Ru1 C16 2.263(5)
Ru1 C11 2.272(5)
Ru1 Cl1 2.4479(13)
Cl2 C3 1.709(5)
Cl3 C2 1.678(5)
N1 C1 1.346(6)
N1 C2 1.375(6)
N1 C5 1.460(6)
N2 C1 1.354(7)
N2 C3 1.390(6)
N2 C4 1.460(6)
N3 C10 1.341(7)
N3 C6 1.355(6)
C2 C3 1.341(7)
C5 C6 1.503(7)
C6 C7 1.373(7)
C7 C8 1.394(7)
C8 C9 1.382(8)
C9 C10 1.388(7)
C11 C16 1.404(7)
C11 C12 1.436(7)
C11 C18 1.524(7)
C12 C13 1.402(7)
C13 C14 1.431(7)
C14 C15 1.414(7)
C14 C17 1.517(7)
C15 C16 1.422(7)
C18 C19 1.506(7)
C18 C20 1.507(7)
P1 F6 1.567(4)
P1 F1 1.580(4)
P1 F5 1.592(4)
P1 F3 1.611(3)
P1 F2 1.612(3)
P1 F4 1.613(3)
